data_4314115
loop_
_publ_author_name
'H. V. Rasika Dias'
'Wiechang Jin'

_publ_contact_author_address
;Dept. of Chemistry and Biochemistry
The University of Texas at Arlington
Arlington
Texas 76019-0065
USA
;
_publ_contact_author_email dias@uta.edu
_publ_contact_author_fax 817-272-3808
_publ_contact_author_name 'Dr. Rasika Dias'
_publ_contact_author_phone 817-272-3813
_publ_section_title
;
 Syntheses of Aluminum and Zinc Alkyl Complexes of a Highly Fluorinated
 Tris(pyrazolyl)borate Using [HB(3,5-(CF3)2Pz)3]Ag(THF) as the Ligand
 Transfer Agent
;
_journal_name_full 'Inorganic Chemistry'
_journal_page_first 5034
_journal_page_last 5036
_journal_paper_doi 10.1021/ic0345875
_journal_volume 42
_journal_year 2003
_chemical_formula_sum 'C17 H10 Al B F18 N6'
_chemical_formula_weight 678.10
_chemical_name_common '[HB(3,5-(CF3)2Pz)3]AlMe2'
_chemical_name_systematic
;
  ?
;
_space_group_IT_number 2
_symmetry_cell_setting triclinic
_symmetry_space_group_name_Hall '-P 1'
_symmetry_space_group_name_H-M 'P -1'
_atom_sites_solution_hydrogens geom
_atom_sites_solution_primary direct
_atom_sites_solution_secondary difmap
_audit_creation_method SHELXL
_cell_angle_alpha 76.055(10)
_cell_angle_beta 69.300(12)
_cell_angle_gamma 85.176(13)
_cell_formula_units_Z 2
_cell_length_a 9.284(2)
_cell_length_b 11.788(2)
_cell_length_c 12.604(1)
_cell_measurement_reflns_used 25
_cell_measurement_temperature 183(2)
_cell_measurement_theta_max 12.45
_cell_measurement_theta_min 4.91
_cell_volume 1252.3(4)
_computing_cell_refinement 'Siemens XSCANS'
_computing_data_collection 'Siemens XSCANS'
_computing_data_reduction 'Siemens SHELXTL'
_computing_molecular_graphics 'Siemens SHELXTL'
_computing_publication_material 'Siemens SHELXTL'
_computing_structure_refinement 'SHELXL-93 (Sheldrick, 1993)'
_computing_structure_solution 'SHELXS-86 (Sheldrick, 1990)'
_diffrn_ambient_temperature 183(2)
_diffrn_measurement_device 'Siemens P4'
_diffrn_measurement_method '\w scans'
_diffrn_radiation_monochromator graphite
_diffrn_radiation_source 'fine-focus sealed tube'
_diffrn_radiation_type MoK\a
_diffrn_radiation_wavelength 0.71073
_diffrn_reflns_av_R_equivalents 0.0186
_diffrn_reflns_av_sigmaI/netI 0.0416
_diffrn_reflns_limit_h_max 9
_diffrn_reflns_limit_h_min -1
_diffrn_reflns_limit_k_max 12
_diffrn_reflns_limit_k_min -12
_diffrn_reflns_limit_l_max 13
_diffrn_reflns_limit_l_min -13
_diffrn_reflns_number 3997
_diffrn_reflns_theta_max 22.49
_diffrn_reflns_theta_min 1.77
_diffrn_standards_decay_% 8.26
_diffrn_standards_interval_count 97
_diffrn_standards_number 3
_exptl_absorpt_coefficient_mu 0.237
_exptl_absorpt_correction_T_max 0.9348
_exptl_absorpt_correction_T_min 0.9042
_exptl_absorpt_correction_type empirical
_exptl_crystal_colour colorless
_exptl_crystal_density_diffrn 1.798
_exptl_crystal_description paralellpipeds
_exptl_crystal_F_000 668
_exptl_crystal_size_max 0.39
_exptl_crystal_size_mid 0.24
_exptl_crystal_size_min 0.14
_refine_diff_density_max 0.413
_refine_diff_density_min -0.279
_refine_diff_density_rms 0.048
_refine_ls_extinction_method none
_refine_ls_goodness_of_fit_all 1.047
_refine_ls_goodness_of_fit_obs 1.083
_refine_ls_matrix_type full
_refine_ls_number_parameters 394
_refine_ls_number_reflns 3262
_refine_ls_number_restraints 0
_refine_ls_restrained_S_all 1.048
_refine_ls_restrained_S_obs 1.083
_refine_ls_R_factor_all 0.0642
_refine_ls_R_factor_obs 0.0450
_refine_ls_shift/esd_max 0.018
_refine_ls_shift/esd_mean 0.000
_refine_ls_structure_factor_coef Fsqd
_refine_ls_weighting_details 'w=1/[\s^2^(Fo^2^)+(0.0372P)^2^+1.5083P] where P=(Fo^2^+2Fc^2^)/3'
_refine_ls_weighting_scheme calc
_refine_ls_wR_factor_all 0.1123
_refine_ls_wR_factor_obs 0.1002
_reflns_number_observed 2525
_reflns_number_total 3263
_reflns_observed_criterion >2sigma(I)
_cod_data_source_file ic0345875si20030603_115209_2.cif
_cod_data_source_block rd132
_cod_depositor_comments
;
The following automatic conversions were performed:

'_symmetry_cell_setting' value 'Triclinic' changed to 'triclinic'
according to the built-in table from CIF Core dictionary named
'cif_core.dic' version 2.4.1 from 2010-06-29.

Automatic conversion script
Id: cif_fix_values 1646 2011-03-28 12:23:43Z adriana 

The following automatic conversions were performed:

'_refine_ls_weighting_scheme' value 'calc
w=1/[\s^2^(Fo^2^)+(0.0372P)^2^+1.5083P] where P=(Fo^2^+2Fc^2^)/3' was
changed to 'calc'. New tag '_refine_ls_weighting_details' was
created. The value of the new tag was set to
'w=1/[\s^2^(Fo^2^)+(0.0372P)^2^+1.5083P] where P=(Fo^2^+2Fc^2^)/3'.

Automatic conversion script
Id: cif_fix_values 3143 2015-03-26 13:38:13Z robertas 
;
_cod_original_cell_volume 1252.4(3)
_cod_database_code 4314115

loop_
_symmetry_equiv_pos_as_xyz
'x, y, z'
'-x, -y, -z'

loop_
_atom_site_aniso_label
_atom_site_aniso_U_11
_atom_site_aniso_U_22
_atom_site_aniso_U_33
_atom_site_aniso_U_23
_atom_site_aniso_U_13
_atom_site_aniso_U_12
Al 0.0282(6) 0.0378(6) 0.0407(7) 0.0000(5) -0.0186(5) -0.0044(5)
N11 0.030(2) 0.029(2) 0.046(2) 0.0012(14) -0.0224(15) -0.0038(14)
N12 0.030(2) 0.028(2) 0.044(2) 0.0050(14) -0.0208(14) -0.0057(13)
N21 0.029(2) 0.041(2) 0.032(2) -0.0014(14) -0.0147(14) -0.0055(13)
N22 0.023(2) 0.051(2) 0.029(2) -0.0026(14) -0.0102(13) -0.0074(14)
N31 0.028(2) 0.029(2) 0.028(2) -0.0077(13) -0.0082(13) -0.0027(13)
N32 0.034(2) 0.036(2) 0.033(2) -0.0100(15) -0.0107(14) -0.0028(14)
C13 0.040(2) 0.026(2) 0.067(3) -0.003(2) -0.031(2) 0.001(2)
C14 0.048(3) 0.033(2) 0.095(4) -0.017(2) -0.041(3) 0.007(2)
C15 0.036(2) 0.034(2) 0.074(3) -0.010(2) -0.033(2) 0.006(2)
C16 0.044(3) 0.041(2) 0.072(3) -0.007(2) -0.032(2) -0.005(2)
C17 0.047(3) 0.045(3) 0.117(4) -0.033(3) -0.050(3) 0.017(2)
C23 0.035(2) 0.072(3) 0.029(2) -0.010(2) -0.008(2) -0.012(2)
C24 0.043(3) 0.090(3) 0.028(2) -0.013(2) -0.011(2) -0.014(2)
C25 0.038(2) 0.059(3) 0.029(2) -0.005(2) -0.016(2) -0.011(2)
C26 0.040(3) 0.105(4) 0.044(3) -0.028(3) -0.008(2) -0.012(3)
C27 0.046(3) 0.073(3) 0.040(2) -0.008(2) -0.022(2) -0.013(2)
C33 0.045(2) 0.037(2) 0.029(2) -0.003(2) -0.015(2) -0.007(2)
C34 0.048(2) 0.032(2) 0.038(2) -0.001(2) -0.018(2) -0.001(2)
C35 0.038(2) 0.028(2) 0.033(2) -0.007(2) -0.012(2) -0.002(2)
C36 0.066(3) 0.055(3) 0.038(2) -0.006(2) -0.020(2) -0.015(2)
C37 0.059(3) 0.035(2) 0.040(2) -0.007(2) -0.017(2) 0.000(2)
F16A 0.061(2) 0.109(2) 0.117(3) -0.060(2) -0.030(2) -0.019(2)
F16B 0.112(2) 0.060(2) 0.134(3) 0.032(2) -0.086(2) -0.049(2)
F16C 0.049(2) 0.062(2) 0.121(2) -0.030(2) -0.051(2) 0.0039(13)
F17A 0.053(2) 0.065(2) 0.197(4) -0.064(2) -0.067(2) 0.0281(14)
F17B 0.0364(13) 0.062(2) 0.106(2) -0.038(2) -0.0181(14) -0.0014(12)
F17C 0.061(2) 0.084(2) 0.128(3) -0.026(2) -0.069(2) 0.0139(15)
F26A 0.047(2) 0.238(5) 0.050(2) 0.018(2) 0.0017(14) -0.031(2)
F26B 0.048(2) 0.173(4) 0.158(3) -0.125(3) -0.012(2) 0.005(2)
F26C 0.0372(13) 0.101(2) 0.065(2) -0.0377(15) -0.0208(12) 0.0069(13)
F27A 0.066(2) 0.189(3) 0.060(2) -0.050(2) -0.0364(15) -0.009(2)
F27B 0.066(2) 0.074(2) 0.104(2) 0.002(2) -0.059(2) -0.0052(15)
F27C 0.0446(14) 0.078(2) 0.068(2) -0.0053(14) -0.0280(13) -0.0178(13)
F36A 0.180(3) 0.069(2) 0.043(2) -0.0035(14) -0.058(2) -0.001(2)
F36B 0.086(2) 0.107(2) 0.060(2) -0.023(2) -0.0303(15) -0.039(2)
F36C 0.081(2) 0.114(2) 0.056(2) -0.045(2) -0.0127(15) -0.006(2)
F37A 0.129(3) 0.0291(13) 0.065(2) -0.0099(12) -0.037(2) 0.0019(14)
F37B 0.065(2) 0.063(2) 0.059(2) -0.0316(13) -0.0044(14) 0.0070(13)
F37C 0.074(2) 0.058(2) 0.060(2) -0.0240(12) -0.0338(14) -0.0054(13)
B 0.026(2) 0.035(2) 0.035(2) -0.002(2) -0.013(2) -0.006(2)
C1 0.041(2) 0.045(2) 0.047(2) -0.010(2) -0.026(2) 0.002(2)
C2 0.042(2) 0.058(3) 0.063(3) 0.006(2) -0.019(2) -0.013(2)

loop_
_atom_site_label
_atom_site_type_symbol
_atom_site_fract_x
_atom_site_fract_y
_atom_site_fract_z
_atom_site_U_iso_or_equiv
_atom_site_thermal_displace_type
_atom_site_occupancy
_atom_site_calc_flag
_atom_site_refinement_flags
_atom_site_disorder_group
Al Al 0.45419(12) 0.66694(9) 0.79948(10) 0.0350(3) Uani 1 d . .
N11 N 0.7925(3) 0.6176(2) 0.7255(3) 0.0339(7) Uani 1 d . .
N12 N 0.6517(3) 0.5863(2) 0.7292(3) 0.0340(7) Uani 1 d . .
N21 N 0.7019(3) 0.7641(3) 0.8508(2) 0.0337(7) Uani 1 d . .
N22 N 0.5472(3) 0.7620(3) 0.8721(2) 0.0346(7) Uani 1 d . .
N31 N 0.7870(3) 0.8266(2) 0.6282(2) 0.0283(7) Uani 1 d . .
N32 N 0.8002(3) 0.7794(3) 0.5368(2) 0.0342(7) Uani 1 d . .
C13 C 0.6756(4) 0.4887(3) 0.6882(4) 0.0424(10) Uani 1 d . .
C14 C 0.8272(5) 0.4556(3) 0.6593(4) 0.0543(12) Uani 1 d . .
H14 H 0.8732(5) 0.3897(3) 0.6292(4) 0.065 Uiso 1 calc R .
C15 C 0.8974(4) 0.5389(3) 0.6837(4) 0.0451(10) Uani 1 d . .
C16 C 0.5465(5) 0.4297(4) 0.6771(4) 0.0498(11) Uani 1 d . .
C17 C 1.0650(5) 0.5486(4) 0.6667(5) 0.0620(13) Uani 1 d . .
C23 C 0.4790(4) 0.8011(4) 0.9695(3) 0.0454(10) Uani 1 d . .
C24 C 0.5870(5) 0.8257(4) 1.0136(3) 0.0534(12) Uani 1 d . .
H24 H 0.5689(5) 0.8541(4) 1.0816(3) 0.064 Uiso 1 calc R .
C25 C 0.7254(4) 0.7998(4) 0.9375(3) 0.0410(10) Uani 1 d . .
C26 C 0.3089(5) 0.8175(5) 1.0174(4) 0.0618(13) Uani 1 d . .
C27 C 0.8800(5) 0.8002(4) 0.9506(4) 0.0515(11) Uani 1 d . .
C33 C 0.7859(4) 0.8684(3) 0.4534(3) 0.0367(9) Uani 1 d . .
C34 C 0.7651(4) 0.9738(3) 0.4874(3) 0.0398(9) Uani 1 d . .
H34 H 0.7526(4) 1.0492(3) 0.4433(3) 0.048 Uiso 1 calc R .
C35 C 0.7665(4) 0.9450(3) 0.5984(3) 0.0328(8) Uani 1 d . .
C36 C 0.7917(5) 0.8452(4) 0.3414(4) 0.0525(11) Uani 1 d . .
C37 C 0.7490(5) 1.0262(3) 0.6747(3) 0.0452(10) Uani 1 d . .
F16A F 0.5916(3) 0.3932(3) 0.5784(3) 0.0885(10) Uani 1 d . .
F16B F 0.4943(4) 0.3377(2) 0.7606(3) 0.0970(11) Uani 1 d . .
F16C F 0.4291(3) 0.5010(2) 0.6762(3) 0.0698(8) Uani 1 d . .
F17A F 1.1407(3) 0.4585(2) 0.6254(3) 0.0941(11) Uani 1 d . .
F17B F 1.1294(3) 0.6453(2) 0.5903(3) 0.0665(7) Uani 1 d . .
F17C F 1.0857(3) 0.5483(2) 0.7657(3) 0.0815(9) Uani 1 d . .
F26A F 0.2431(3) 0.7393(4) 1.1142(3) 0.124(2) Uani 1 d . .
F26B F 0.2747(3) 0.9209(4) 1.0410(3) 0.1173(14) Uani 1 d . .
F26C F 0.2420(3) 0.8078(2) 0.9441(2) 0.0639(7) Uani 1 d . .
F27A F 0.8628(3) 0.8264(3) 1.0501(2) 0.0964(11) Uani 1 d . .
F27B F 0.9448(3) 0.6948(3) 0.9528(3) 0.0774(8) Uani 1 d . .
F27C F 0.9793(3) 0.8739(2) 0.8678(2) 0.0621(7) Uani 1 d . .
F36A F 0.7795(4) 0.9431(2) 0.2676(2) 0.0933(11) Uani 1 d . .
F36B F 0.6862(3) 0.7709(3) 0.3528(2) 0.0798(9) Uani 1 d . .
F36C F 0.9251(3) 0.7967(3) 0.2868(2) 0.0816(9) Uani 1 d . .
F37A F 0.7600(4) 1.1364(2) 0.6152(2) 0.0738(8) Uani 1 d . .
F37B F 0.6125(3) 1.0162(2) 0.7617(2) 0.0644(7) Uani 1 d . .
F37C F 0.8554(3) 1.0105(2) 0.7257(2) 0.0587(7) Uani 1 d . .
B B 0.8180(5) 0.7426(4) 0.7345(4) 0.0321(10) Uani 1 d . .
C1 C 0.3913(4) 0.7720(3) 0.6802(3) 0.0418(9) Uani 1 d . .
H1A H 0.2795(6) 0.7827(17) 0.7096(8) 0.063 Uiso 1 calc R .
H1B H 0.4202(25) 0.7388(10) 0.6113(8) 0.063 Uiso 1 calc R .
H1C H 0.4425(22) 0.8477(8) 0.6592(15) 0.063 Uiso 1 calc R .
C2 C 0.3326(5) 0.5471(4) 0.9299(4) 0.0565(12) Uani 1 d . .
H2A H 0.2265(9) 0.5746(11) 0.9598(16) 0.085 Uiso 1 calc R .
H2B H 0.3771(20) 0.5313(18) 0.9918(11) 0.085 Uiso 1 calc R .
H2C H 0.3330(27) 0.4753(9) 0.9036(7) 0.085 Uiso 1 calc R .
H H 0.9336(34) 0.7507(23) 0.7322(23) 0.014(7) Uiso 1 d . .

loop_
_atom_type_symbol
_atom_type_description
_atom_type_scat_dispersion_real
_atom_type_scat_dispersion_imag
_atom_type_scat_source
C C 0.0033 0.0016 'International Tables Vol C Tables 4.2.6.8 and 6.1.1.4'
H H 0.0000 0.0000 'International Tables Vol C Tables 4.2.6.8 and 6.1.1.4'
B B 0.0013 0.0007 'International Tables Vol C Tables 4.2.6.8 and 6.1.1.4'
N N 0.0061 0.0033 'International Tables Vol C Tables 4.2.6.8 and 6.1.1.4'
F F 0.0171 0.0103 'International Tables Vol C Tables 4.2.6.8 and 6.1.1.4'
Al Al 0.0645 0.0514 'International Tables Vol C Tables 4.2.6.8 and 6.1.1.4'

loop_
_geom_angle_atom_site_label_1
_geom_angle_atom_site_label_2
_geom_angle_atom_site_label_3
_geom_angle
_geom_angle_site_symmetry_1
_geom_angle_site_symmetry_3
_geom_angle_publ_flag
C1 Al C2 128.5(2) . . ?
C1 Al N12 111.03(15) . . ?
C2 Al N12 104.3(2) . . ?
C1 Al N22 108.57(15) . . ?
C2 Al N22 104.6(2) . . ?
N12 Al N22 94.45(12) . . ?
C15 N11 N12 108.6(3) . . ?
C15 N11 B 129.1(3) . . ?
N12 N11 B 119.9(3) . . ?
C13 N12 N11 106.0(3) . . ?
C13 N12 Al 129.8(2) . . ?
N11 N12 Al 123.9(2) . . ?
C25 N21 N22 108.8(3) . . ?
C25 N21 B 130.3(3) . . ?
N22 N21 B 120.4(3) . . ?
C23 N22 N21 106.3(3) . . ?
C23 N22 Al 128.2(2) . . ?
N21 N22 Al 122.4(2) . . ?
N32 N31 C35 109.5(3) . . ?
N32 N31 B 116.4(3) . . ?
C35 N31 B 133.6(3) . . ?
C33 N32 N31 105.6(3) . . ?
N12 C13 C14 111.3(3) . . ?
N12 C13 C16 121.2(3) . . ?
C14 C13 C16 127.4(4) . . ?
C15 C14 C13 104.5(4) . . ?
N11 C15 C14 109.6(3) . . ?
N11 C15 C17 122.2(3) . . ?
C14 C15 C17 128.2(4) . . ?
F16B C16 F16C 107.5(4) . . ?
F16B C16 F16A 106.2(4) . . ?
F16C C16 F16A 106.9(3) . . ?
F16B C16 C13 113.0(3) . . ?
F16C C16 C13 111.8(3) . . ?
F16A C16 C13 111.2(4) . . ?
F17C C17 F17B 107.6(4) . . ?
F17C C17 F17A 108.9(4) . . ?
F17B C17 F17A 107.1(4) . . ?
F17C C17 C15 111.8(4) . . ?
F17B C17 C15 112.4(4) . . ?
F17A C17 C15 109.0(4) . . ?
N22 C23 C24 110.9(3) . . ?
N22 C23 C26 122.1(3) . . ?
C24 C23 C26 127.0(4) . . ?
C25 C24 C23 104.6(3) . . ?
N21 C25 C24 109.4(3) . . ?
N21 C25 C27 123.9(4) . . ?
C24 C25 C27 126.6(4) . . ?
F26B C26 F26C 107.6(4) . . ?
F26B C26 F26A 107.3(4) . . ?
F26C C26 F26A 106.3(4) . . ?
F26B C26 C23 111.2(4) . . ?
F26C C26 C23 111.9(3) . . ?
F26A C26 C23 112.3(4) . . ?
F27C C27 F27A 107.7(4) . . ?
F27C C27 F27B 106.6(4) . . ?
F27A C27 F27B 107.3(4) . . ?
F27C C27 C25 114.6(3) . . ?
F27A C27 C25 109.4(4) . . ?
F27B C27 C25 110.9(4) . . ?
N32 C33 C34 112.1(3) . . ?
N32 C33 C36 119.0(3) . . ?
C34 C33 C36 128.9(4) . . ?
C35 C34 C33 104.5(3) . . ?
C34 C35 N31 108.4(3) . . ?
C34 C35 C37 126.4(3) . . ?
N31 C35 C37 125.2(3) . . ?
F36B C36 F36A 109.1(4) . . ?
F36B C36 F36C 104.1(4) . . ?
F36A C36 F36C 105.6(4) . . ?
F36B C36 C33 113.6(3) . . ?
F36A C36 C33 111.2(4) . . ?
F36C C36 C33 112.8(4) . . ?
F37A C37 F37C 107.0(3) . . ?
F37A C37 F37B 106.4(3) . . ?
F37C C37 F37B 105.7(3) . . ?
F37A C37 C35 111.1(3) . . ?
F37C C37 C35 112.9(3) . . ?
F37B C37 C35 113.2(3) . . ?
N21 B N11 108.6(3) . . ?
N21 B N31 111.1(3) . . ?
N11 B N31 105.6(3) . . ?

loop_
_geom_bond_atom_site_label_1
_geom_bond_atom_site_label_2
_geom_bond_distance
_geom_bond_site_symmetry_2
_geom_bond_publ_flag
Al C1 1.933(4) . ?
Al C2 1.952(4) . ?
Al N12 2.004(3) . ?
Al N22 2.014(3) . ?
N11 C15 1.345(5) . ?
N11 N12 1.370(4) . ?
N11 B 1.549(5) . ?
N12 C13 1.343(5) . ?
N21 C25 1.351(5) . ?
N21 N22 1.366(4) . ?
N21 B 1.546(5) . ?
N22 C23 1.340(5) . ?
N31 N32 1.359(4) . ?
N31 C35 1.370(4) . ?
N31 B 1.564(5) . ?
N32 C33 1.330(4) . ?
C13 C14 1.371(6) . ?
C13 C16 1.499(5) . ?
C14 C15 1.370(5) . ?
C15 C17 1.504(6) . ?
C16 F16B 1.303(5) . ?
C16 F16C 1.321(5) . ?
C16 F16A 1.329(5) . ?
C17 F17C 1.326(6) . ?
C17 F17B 1.327(5) . ?
C17 F17A 1.333(5) . ?
C23 C24 1.385(5) . ?
C23 C26 1.492(6) . ?
C24 C25 1.366(6) . ?
C25 C27 1.502(6) . ?
C26 F26B 1.311(6) . ?
C26 F26C 1.312(5) . ?
C26 F26A 1.319(6) . ?
C27 F27C 1.308(5) . ?
C27 F27A 1.316(5) . ?
C27 F27B 1.333(5) . ?
C33 C34 1.386(5) . ?
C33 C36 1.484(5) . ?
C34 C35 1.362(5) . ?
C35 C37 1.474(5) . ?
C36 F36B 1.315(5) . ?
C36 F36A 1.321(5) . ?
C36 F36C 1.343(5) . ?
C37 F37A 1.326(4) . ?
C37 F37C 1.336(5) . ?
C37 F37B 1.343(5) . ?
